data_4513520
loop_
_publ_author_name
'Eppel, Sagi'
'Fridman, Natalia'
'Frey, Gitti'

_publ_section_title
;
 Amide-Templated Iodoplumbates: Extending Lead-Iodide Based Hybrid
 Semiconductors
;
_journal_issue 9
_journal_name_full 'Crystal Growth &amp; Design'
_journal_page_first 4363
_journal_paper_doi 10.1021/acs.cgd.5b00655
_journal_volume 15
_journal_year 2015
_chemical_absolute_configuration syn
_chemical_formula_moiety 'I9 Pb3, 6(C5 N O)'
_chemical_formula_sum 'C30 I9 N6 O6 Pb3'
_chemical_formula_weight 2304.16
_space_group_crystal_system orthorhombic
_space_group_IT_number 19
_space_group_name_Hall 'P 2ac 2ab'
_space_group_name_H-M_alt 'P 21 21 21'
_symmetry_Int_Tables_number 19
_symmetry_space_group_name_Hall 'P 2ac 2ab'
_symmetry_space_group_name_H-M 'P 21 21 21'
_atom_sites_solution_primary iterative
_audit_creation_date 2014-12-29
_audit_creation_method
;
Olex2 1.2
(compiled 2014.11.28 svn.r3106 for OlexSys, GUI svn.r4959)
;
_cell_angle_alpha 90
_cell_angle_beta 90
_cell_angle_gamma 90
_cell_formula_units_Z 4
_cell_length_a 11.553(6)
_cell_length_b 19.825(3)
_cell_length_c 25.184(4)
_cell_measurement_temperature 293
_cell_volume 5768(3)
_computing_molecular_graphics 'Olex2 (Dolomanov et al., 2009)'
_computing_publication_material 'Olex2 (Dolomanov et al., 2009)'
_computing_structure_refinement 'olex2.refine (Bourhis et al., 2015)'
_computing_structure_solution 'olex2.solve (Bourhis et al., 2015)'
_diffrn_ambient_temperature 293.15
_diffrn_measured_fraction_theta_full 0.9965
_diffrn_measured_fraction_theta_max 0.9965
_diffrn_measurement_device_type 'Nonius KappaCCD'
_diffrn_measurement_method 'phi- and omega-scans'
_diffrn_radiation_monochromator graphite
_diffrn_radiation_source 'fine-focus sealed tube'
_diffrn_radiation_type 'Mo K\a'
_diffrn_radiation_wavelength 0.71073
_diffrn_reflns_av_R_equivalents 0.0000
_diffrn_reflns_av_unetI/netI 0.0472
_diffrn_reflns_limit_h_max 15
_diffrn_reflns_limit_h_min 0
_diffrn_reflns_limit_k_max 26
_diffrn_reflns_limit_k_min 0
_diffrn_reflns_limit_l_max 33
_diffrn_reflns_limit_l_min 0
_diffrn_reflns_number 8042
_diffrn_reflns_theta_full 25.0497
_diffrn_reflns_theta_max 25.05
_diffrn_reflns_theta_min 1.31
_exptl_absorpt_coefficient_mu 13.589
_exptl_absorpt_correction_T_max 0.95
_exptl_absorpt_correction_T_min 0.24
_exptl_absorpt_correction_type cylinder
_exptl_crystal_colour 'clear yellowish'
_exptl_crystal_colour_lustre clear
_exptl_crystal_colour_modifier yellowish
_exptl_crystal_density_diffrn 2.6531
_exptl_crystal_description needle
_exptl_crystal_F_000 3918.3380
_exptl_crystal_preparation 'Hydriodic acid, lead iodide, 1-methyl pyrrolidone'
_exptl_crystal_recrystallization_method R.T
_exptl_crystal_size_max 0.39
_exptl_crystal_size_mid 0.3
_exptl_crystal_size_min 0.24
_refine_diff_density_max 2.0941
_refine_diff_density_min -3.2396
_refine_diff_density_rms 0.5861
_refine_ls_d_res_high 0.8393
_refine_ls_d_res_low 15.5775
_refine_ls_goodness_of_fit_ref 1.0513
_refine_ls_hydrogen_treatment undef
_refine_ls_matrix_type full
_refine_ls_number_constraints 0
_refine_ls_number_parameters 276
_refine_ls_number_reflns 5639
_refine_ls_number_restraints 0
_refine_ls_restrained_S_all 1.0513
_refine_ls_R_factor_all 0.0826
_refine_ls_R_factor_gt 0.0759
_refine_ls_shift/su_max 0.0003
_refine_ls_shift/su_mean 0.0000
_refine_ls_structure_factor_coef Fsqd
_refine_ls_weighting_details 'w=1/[\s^2^(Fo^2^)+(0.0966P)^2^+173.5027P] where P=(Fo^2^+2Fc^2^)/3'
_refine_ls_weighting_scheme calc
_refine_ls_wR_factor_gt 0.1901
_refine_ls_wR_factor_ref 0.1954
_reflns_Friedel_coverage 0.0
_reflns_limit_h_max 13
_reflns_limit_h_min 0
_reflns_limit_k_max 23
_reflns_limit_k_min 0
_reflns_limit_l_max 30
_reflns_limit_l_min 0
_reflns_number_gt 5205
_reflns_number_total 5639
_reflns_threshold_expression I>=2u(I)
_cod_data_source_file cg5b00655_si_004.cif
_cod_data_source_block Giti6
_cod_depositor_comments 'Adding full bibliography for 4513520--4513523.cif.'
_cod_original_sg_symbol_Hall ' P 2ac 2ab'
_cod_database_code 4513520
_olex2_refinement_description
;
;
_olex2_submission_original_sample_id 123
_olex2_submission_special_instructions 'No special instructions were received'

loop_
_space_group_symop_id
_space_group_symop_operation_xyz
1 x,y,z
2 x+1/2,-y+1/2,-z
3 -x,y+1/2,-z+1/2
4 -x+1/2,-y,z+1/2

loop_
_atom_site_label
_atom_site_type_symbol
_atom_site_fract_x
_atom_site_fract_y
_atom_site_fract_z
_atom_site_U_iso_or_equiv
_atom_site_adp_type
_atom_site_occupancy
Pb1 Pb 0.21968(10) 0.48691(6) 0.41601(4) 0.0442(3) Uani 1.000000
Pb2 Pb 0.23603(10) 0.48182(6) 0.24828(4) 0.0417(3) Uani 1.000000
Pb3 Pb 0.26714(10) 0.49523(6) 0.08257(4) 0.0414(3) Uani 1.000000
I4 I 0.3086(2) 0.36778(10) 0.33518(9) 0.0628(6) Uani 1.000000
I5 I 0.1570(2) 0.60064(10) 0.16716(10) 0.0620(6) Uani 1.000000
I6 I 0.3919(2) 0.39855(12) -0.00532(9) 0.0632(7) Uani 1.000000
I7 I 0.05856(18) 0.50691(11) -0.00628(8) 0.0565(6) Uani 1.000000
I8 I 0.3441(2) 0.58911(10) 0.33211(10) 0.0576(5) Uani 1.000000
I9 I 0.46335(19) 0.47076(14) 0.17140(10) 0.0700(7) Uani 1.000000
I10 I 0.1301(3) 0.38507(12) 0.15813(9) 0.0736(8) Uani 1.000000
I11 I 0.3892(3) 0.60808(13) 0.01155(10) 0.0764(8) Uani 1.000000
I12 I 0.01406(18) 0.48575(16) 0.32695(9) 0.0761(8) Uani 1.000000
N1 N 0.180(3) 0.0239(17) 0.6405(13) 0.079(9) Uiso 1.000000
C1 C 0.110(6) 0.044(3) 0.686(2) 0.121(18) Uiso 1.000000
C2 C 0.195(6) -0.047(3) 0.620(2) 0.114(17) Uiso 1.000000
C3 C 0.253(5) -0.047(3) 0.573(2) 0.115(18) Uiso 1.000000
C4 C 0.265(4) 0.038(2) 0.5592(17) 0.083(12) Uiso 1.000000
C5 C 0.223(4) 0.064(2) 0.6040(16) 0.077(11) Uiso 1.000000
C6 C 1.078(3) 0.2061(18) 0.2113(14) 0.062(9) Uiso 1.000000
O6 O 1.171(3) 0.1748(16) 0.1957(13) 0.104(10) Uiso 1.000000
N7 N 0.978(3) 0.2104(14) 0.1838(11) 0.063(8) Uiso 1.000000
C8 C 0.880(4) 0.252(2) 0.2075(16) 0.081(12) Uiso 1.000000
C9 C 0.933(4) 0.274(2) 0.2602(16) 0.080(11) Uiso 1.000000
C10 C 1.060(5) 0.239(2) 0.2636(19) 0.094(14) Uiso 1.000000
C7 C 0.409(4) 0.204(2) 0.2556(16) 0.079(11) Uiso 1.000000
O11 O 0.308(4) 0.1687(18) 0.2609(13) 0.111(11) Uiso 1.000000
C12 C 0.427(5) 0.248(2) 0.2078(18) 0.092(13) Uiso 1.000000
C13 C 0.548(5) 0.282(3) 0.226(2) 0.108(16) Uiso 1.000000
C14 C 0.575(4) 0.253(2) 0.2716(15) 0.073(11) Uiso 1.000000
N15 N 0.488(3) 0.2059(18) 0.2890(14) 0.082(10) Uiso 1.000000
C11 C 0.689(4) 0.2797(19) 0.0295(14) 0.066(9) Uiso 1.000000
O16 O 0.767(3) 0.3235(15) 0.0350(11) 0.093(9) Uiso 1.000000
C17 C 0.609(4) 0.252(2) 0.0733(16) 0.078(11) Uiso 1.000000
C18 C 0.553(5) 0.200(3) 0.043(2) 0.115(17) Uiso 1.000000
C19 C 0.582(4) 0.196(2) -0.0121(16) 0.077(11) Uiso 1.000000
N20 N 0.668(3) 0.2500(14) -0.0161(11) 0.064(8) Uiso 1.000000
C16 C 0.098(4) 0.7704(19) 0.0477(14) 0.068(10) Uiso 1.000000
O21 O 0.200(3) 0.8030(16) 0.0374(12) 0.101(10) Uiso 1.000000
C22 C 0.045(4) 0.777(2) 0.0985(17) 0.087(13) Uiso 1.000000
C23 C -0.067(4) 0.734(2) 0.0913(17) 0.086(12) Uiso 1.000000
C24 C -0.045(5) 0.703(2) 0.0334(17) 0.091(13) Uiso 1.000000
N25 N 0.055(3) 0.7329(14) 0.0162(11) 0.060(7) Uiso 1.000000
C1a C -0.225(4) 0.444(2) 0.1146(15) 0.071(10) Uiso 1.000000
O26 O -0.220(3) 0.3803(17) 0.1206(13) 0.103(10) Uiso 1.000000
N27 N -0.205(4) 0.484(2) 0.1561(16) 0.099(11) Uiso 1.000000
C28 C -0.204(7) 0.554(4) 0.139(3) 0.15(2) Uiso 1.000000
C29 C -0.254(6) 0.559(4) 0.092(3) 0.15(3) Uiso 1.000000
C30 C -0.247(5) 0.477(3) 0.065(2) 0.104(16) Uiso 1.000000
O1a O 0.213(4) 0.131(2) 0.6132(15) 0.128(13) Uiso 1.000000
C1b C 0.743(4) 0.259(2) -0.0649(18) 0.092(13) Uiso 1.000000
C1c C 0.972(5) 0.182(2) 0.1271(19) 0.099(14) Uiso 1.000000
C1d C 0.098(5) 0.719(3) -0.0395(19) 0.105(15) Uiso 1.000000
C1e C -0.185(9) 0.462(5) 0.200(4) 0.20(4) Uiso 1.000000
C66 C 0.490(5) 0.173(3) 0.337(2) 0.113(16) Uiso 1.000000

loop_
_atom_site_aniso_label
_atom_site_aniso_U_11
_atom_site_aniso_U_22
_atom_site_aniso_U_33
_atom_site_aniso_U_12
_atom_site_aniso_U_13
_atom_site_aniso_U_23
Pb1 0.0403(6) 0.0479(6) 0.0445(6) -0.0007(5) -0.0027(5) -0.0037(5)
Pb2 0.0362(6) 0.0466(6) 0.0422(6) 0.0013(5) 0.0011(5) -0.0023(4)
Pb3 0.0419(6) 0.0404(5) 0.0420(5) -0.0005(5) 0.0024(5) 0.0037(4)
I4 0.0833(17) 0.0464(10) 0.0588(12) 0.0138(11) 0.0049(13) 0.0063(10)
I5 0.0737(16) 0.0463(10) 0.0661(12) 0.0223(10) -0.0040(13) -0.0040(11)
I6 0.0749(17) 0.0608(13) 0.0539(12) 0.0263(12) 0.0104(11) 0.0007(10)
I7 0.0355(11) 0.0650(13) 0.0689(13) 0.0035(10) 0.0019(9) -0.0038(11)
I8 0.0557(13) 0.0487(10) 0.0685(13) -0.0075(9) -0.0048(11) -0.0013(11)
I9 0.0351(11) 0.1019(18) 0.0729(14) 0.0119(11) -0.0021(10) 0.0228(14)
I10 0.107(2) 0.0566(12) 0.0573(13) -0.0402(14) 0.0105(14) -0.0078(11)
I11 0.094(2) 0.0641(15) 0.0713(15) -0.0387(15) -0.0075(14) 0.0131(12)
I12 0.0323(11) 0.132(2) 0.0637(13) 0.0013(13) -0.0048(9) -0.0268(15)

loop_
_atom_type_symbol
_atom_type_scat_dispersion_real
_atom_type_scat_dispersion_imag
_atom_type_scat_Cromer_Mann_a1
_atom_type_scat_Cromer_Mann_a2
_atom_type_scat_Cromer_Mann_a3
_atom_type_scat_Cromer_Mann_a4
_atom_type_scat_Cromer_Mann_b1
_atom_type_scat_Cromer_Mann_b2
_atom_type_scat_Cromer_Mann_b3
_atom_type_scat_Cromer_Mann_b4
_atom_type_scat_Cromer_Mann_c
_atom_type_scat_source
_atom_type_scat_dispersion_source
I -0.47400 1.81200 20.14720 18.99490 7.51380 2.27350 4.34700 0.38140 27.76600 66.87760 4.07119989395 'International Tables Volume C Table 6.1.1.4 (pp. 500-502)' custom
Pb -3.39400 10.11100 31.06170 13.06370 18.44200 5.96960 0.69020 2.35760 8.61800 47.25790 13.4118003845 'International Tables Volume C Table 6.1.1.4 (pp. 500-502)' custom
C 0.00300 0.00200 2.31000 1.02000 1.58860 0.86500 20.84390 10.20750 0.56870 51.65120 0.215599998832 'International Tables Volume C Table 6.1.1.4 (pp. 500-502)' custom
O 0.00000 0.00000 3.04850 2.28680 1.54630 0.86700 13.27710 5.70110 0.32390 32.90890 0.250800013542 'International Tables Volume C Table 6.1.1.4 (pp. 500-502)' custom
N 0.00600 0.00300 12.21260 3.13220 2.01250 1.16630 0.00570 9.89330 28.99750 0.58260 -11.5290002823 'International Tables Volume C Table 6.1.1.4 (pp. 500-502)' custom

loop_
_geom_angle_atom_site_label_1
_geom_angle_atom_site_label_2
_geom_angle_atom_site_label_3
_geom_angle
_geom_angle_site_symmetry_1
_geom_angle_site_symmetry_3
I6 Pb1 I4 175.07(8) 4_565 .
I7 Pb1 I4 98.91(7) 4_565 .
I7 Pb1 I6 85.37(6) 4_565 4_565
I8 Pb1 I4 84.68(6) . .
I8 Pb1 I6 97.74(7) . 4_565
I8 Pb1 I7 91.11(6) . 4_565
I12 Pb1 I4 78.28(7) . .
I12 Pb1 I6 97.69(7) . 4_565
I12 Pb1 I7 173.77(7) . 4_565
I12 Pb1 I8 83.11(7) . .
I5 Pb2 I4 176.67(7) . .
I8 Pb2 I4 85.34(6) . .
I8 Pb2 I5 92.41(7) . .
I9 Pb2 I4 98.31(7) . .
I9 Pb2 I5 84.38(6) . .
I9 Pb2 I8 96.90(7) . .
I10 Pb2 I4 99.12(7) . .
I10 Pb2 I5 83.19(7) . .
I10 Pb2 I8 175.35(7) . .
I10 Pb2 I9 81.23(7) . .
I12 Pb2 I4 79.03(7) . .
I12 Pb2 I5 98.30(7) . .
I12 Pb2 I8 83.75(7) . .
I12 Pb2 I9 177.22(8) . .
I12 Pb2 I10 98.33(7) . .
I6 Pb3 I5 175.51(8) . .
I9 Pb3 I5 85.25(7) . .
I9 Pb3 I6 94.12(7) . .
I11 Pb3 I5 95.15(8) . .
I11 Pb3 I6 80.59(8) . .
I11 Pb3 I9 100.60(8) . .
Pb2 I4 Pb1 80.60(5) . .
Pb3 I5 Pb2 80.54(5) . .
Pb3 I6 Pb1 80.18(6) . 4_564
Pb2 I8 Pb1 81.07(5) . .
Pb3 I9 Pb2 80.56(5) . .
Pb2 I12 Pb1 81.05(5) . .
C2 N1 C1 126(4) . .
C5 N1 C1 127(4) . .
C5 N1 C2 106(4) . .
C3 C2 N1 110(5) . .
C4 C3 C2 103(5) . .
C5 C4 C3 100(4) . .
C4 C5 N1 120(4) . .
O1a C5 N1 116(4) . .
O1a C5 C4 123(4) . .
N7 C6 O6 126(3) . .
C10 C6 O6 126(4) . .
C10 C6 N7 108(4) . .
C8 N7 C6 118(3) . .
C1c N7 C6 120(3) . .
C1c N7 C8 122(3) . .
C9 C8 N7 101(3) . .
C10 C9 C8 107(4) . .
C9 C10 C6 105(4) . .
C12 C7 O11 120(4) . .
N15 C7 O11 125(4) . .
N15 C7 C12 115(4) . .
C13 C12 C7 98(4) . .
C14 C13 C12 106(4) . .
N15 C14 C13 112(4) . .
C14 N15 C7 109(4) . .
C66 N15 C7 126(4) . .
C66 N15 C14 124(4) . .
C17 C11 O16 127(3) . .
N20 C11 O16 123(4) . .
N20 C11 C17 110(3) . .
C18 C17 C11 99(4) . .
C19 C18 C17 116(5) . .
N20 C19 C18 101(4) . .
C19 N20 C11 113(3) . .
C1b N20 C11 123(3) . .
C1b N20 C19 122(3) . .
C22 C16 O21 120(4) . .
N25 C16 O21 122(4) . .
N25 C16 C22 118(4) . .
C23 C22 C16 101(4) . .
C24 C23 C22 101(4) . .
N25 C24 C23 105(4) . .
C24 N25 C16 114(4) . .
C1d N25 C16 126(4) . .
C1d N25 C24 119(4) . .
N27 C1a O26 119(4) . .
C30 C1a O26 124(4) . .
C30 C1a N27 117(4) . .
C28 N27 C1a 109(4) . .
C1e N27 C1a 123(6) . .
C1e N27 C28 128(6) . .
C29 C28 N27 109(7) . .
C30 C29 C28 105(6) . .
C29 C30 C1a 95(4) . .

loop_
_geom_bond_atom_site_label_1
_geom_bond_atom_site_label_2
_geom_bond_distance
_geom_bond_site_symmetry_2
Pb1 I4 3.283(2) .
Pb1 I6 3.278(2) 4_565
Pb1 I7 3.226(3) 4_565
Pb1 I8 3.261(3) .
Pb1 I12 3.267(3) .
Pb2 I4 3.256(2) .
Pb2 I5 3.249(2) .
Pb2 I8 3.247(2) .
Pb2 I9 3.270(3) .
Pb2 I10 3.214(3) .
Pb2 I12 3.241(3) .
Pb3 I5 3.244(2) .
Pb3 I6 3.264(2) .
Pb3 I9 3.221(3) .
Pb3 I11 3.193(3) .
N1 C1 1.47(6) .
N1 C2 1.51(6) .
N1 C5 1.31(5) .
C2 C3 1.36(7) .
C3 C4 1.73(7) .
C4 C5 1.33(6) .
C5 O1a 1.36(5) .
C6 O6 1.30(5) .
C6 N7 1.35(5) .
C6 C10 1.49(6) .
N7 C8 1.52(5) .
N7 C1c 1.54(5) .
C8 C9 1.53(6) .
C9 C10 1.62(6) .
C7 O11 1.37(5) .
C7 C12 1.50(6) .
C7 N15 1.25(5) .
C12 C13 1.62(7) .
C13 C14 1.32(6) .
C14 N15 1.44(5) .
N15 C66 1.38(6) .
C11 O16 1.26(5) .
C11 C17 1.54(5) .
C11 N20 1.31(4) .
C17 C18 1.44(6) .
C18 C19 1.43(6) .
C19 N20 1.45(5) .
N20 C1b 1.52(5) .
C16 O21 1.37(5) .
C16 C22 1.42(5) .
C16 N25 1.20(4) .
C22 C23 1.57(7) .
C23 C24 1.60(6) .
C24 N25 1.36(6) .
N25 C1d 1.51(6) .
C1a O26 1.28(5) .
C1a N27 1.32(5) .
C1a C30 1.42(6) .
N27 C28 1.47(7) .
N27 C1e 1.22(9) .
C28 C29 1.31(9) .
C29 C30 1.77(9) .
